data_7119930
loop_
_publ_author_name
'Tinsley, Ian C.'
'Spaniol, Jacqueline M.'
'Wheeler, Kraig A.'

_publ_section_title
;
 Mapping the structural boundaries of quasiracemate fractional
 crystallization using 2-substituted diarylamides.
;
_journal_issue 33
_journal_name_full 'Chemical communications (Cambridge, England)'
_journal_page_first 4601
_journal_page_last 4604
_journal_paper_doi 10.1039/c7cc01638g
_journal_volume 53
_journal_year 2017
_chemical_absolute_configuration rmad
_chemical_formula_moiety 'C16 H14 F3 N O, C15 H14 I N O'
_chemical_formula_sum 'C31 H28 F3 I N2 O2'
_chemical_formula_weight 644.45
_space_group_crystal_system orthorhombic
_space_group_IT_number 19
_space_group_name_Hall 'P 2ac 2ab'
_space_group_name_H-M_alt 'P 21 21 21'
_symmetry_space_group_name_Hall 'P 2ac 2ab'
_symmetry_space_group_name_H-M 'P 21 21 21'
_atom_sites_solution_hydrogens mixed
_audit_creation_method SHELXL-2014/7
_audit_update_record
;
2017-02-23 deposited with the CCDC.
2017-03-31 downloaded from the CCDC.
;
_cell_angle_alpha 90
_cell_angle_beta 90
_cell_angle_gamma 90
_cell_formula_units_Z 4
_cell_length_a 9.4943(2)
_cell_length_b 16.1705(4)
_cell_length_c 18.3454(5)
_cell_measurement_reflns_used 9858
_cell_measurement_temperature 100(2)
_cell_measurement_theta_max 68.25
_cell_measurement_theta_min 3.64
_cell_volume 2816.52(12)
_computing_cell_refinement APEX2
_computing_data_collection 'APEX2 (Bruker, 2013)'
_computing_data_reduction
;
SADABS (Bruker, 2013) and XPREP (Bruker, 2013)
;
_computing_molecular_graphics 'XSEED (Barbour, 2001)'
_computing_publication_material 'XSEED (Barbour, 2001)'
_computing_structure_refinement 'SHELXL-2014/7 (Sheldrick, 2014)'
_computing_structure_solution 'SHELXS-2014/7 (Sheldrick, 2014)'
_diffrn_ambient_temperature 100(2)
_diffrn_detector_area_resol_mean 8.33
_diffrn_measured_fraction_theta_full 0.999
_diffrn_measured_fraction_theta_max 0.998
_diffrn_measurement_device_type 'Bruker APEXII CCD'
_diffrn_measurement_method 'phi and omega scans'
_diffrn_radiation_type CuK\a
_diffrn_radiation_wavelength 1.54178
_diffrn_reflns_av_R_equivalents 0.0765
_diffrn_reflns_av_unetI/netI 0.0489
_diffrn_reflns_Laue_measured_fraction_full 0.999
_diffrn_reflns_Laue_measured_fraction_max 0.998
_diffrn_reflns_limit_h_max 11
_diffrn_reflns_limit_h_min -11
_diffrn_reflns_limit_k_max 19
_diffrn_reflns_limit_k_min -19
_diffrn_reflns_limit_l_max 21
_diffrn_reflns_limit_l_min -19
_diffrn_reflns_number 43195
_diffrn_reflns_point_group_measured_fraction_full 0.998
_diffrn_reflns_point_group_measured_fraction_max 0.997
_diffrn_reflns_theta_full 67.679
_diffrn_reflns_theta_max 68.233
_diffrn_reflns_theta_min 3.644
_diffrn_source 'fine-focus sealed tube'
_exptl_absorpt_coefficient_mu 9.367
_exptl_absorpt_correction_T_max 0.753
_exptl_absorpt_correction_T_min 0.532
_exptl_absorpt_correction_type multi-scan
_exptl_absorpt_process_details 'SADABS-2014/7, Bruker AXS'
_exptl_crystal_colour colourless
_exptl_crystal_density_diffrn 1.520
_exptl_crystal_description 'transparent plate'
_exptl_crystal_F_000 1296
_exptl_crystal_recrystallization_method 'Re-crystallisation from solvent: 1:1 hexanes:dichloromethane '
_exptl_crystal_size_max 0.151
_exptl_crystal_size_mid 0.149
_exptl_crystal_size_min 0.096
_refine_diff_density_max 0.624
_refine_diff_density_min -0.507
_refine_diff_density_rms 0.069
_refine_ls_abs_structure_details
;
 Flack x determined using 1896 quotients [(I+)-(I-)]/[(I+)+(I-)]
 (Parsons, Flack and Wagner, Acta Cryst. B69 (2013) 249-259).
;
_refine_ls_abs_structure_Flack -0.005(3)
_refine_ls_extinction_method none
_refine_ls_goodness_of_fit_ref 1.004
_refine_ls_hydrogen_treatment mixed
_refine_ls_matrix_type full
_refine_ls_number_parameters 362
_refine_ls_number_reflns 5159
_refine_ls_number_restraints 0
_refine_ls_restrained_S_all 1.004
_refine_ls_R_factor_all 0.0328
_refine_ls_R_factor_gt 0.0277
_refine_ls_shift/su_max 0.000
_refine_ls_shift/su_mean 0.000
_refine_ls_structure_factor_coef Fsqd
_refine_ls_weighting_details 'w=1/[\s^2^(Fo^2^)+(0.0193P)^2^] where P=(Fo^2^+2Fc^2^)/3'
_refine_ls_weighting_scheme calc
_refine_ls_wR_factor_gt 0.0582
_refine_ls_wR_factor_ref 0.0612
_reflns_Friedel_coverage 0.764
_reflns_Friedel_fraction_full 0.996
_reflns_Friedel_fraction_max 0.996
_reflns_number_gt 4723
_reflns_number_total 5159
_reflns_threshold_expression 'I > 2\s(I)'
_cod_data_source_file c7cc01638g2.cif
_cod_data_source_block 16kaw108a
_cod_depositor_comments 'Adding full bibliography for 7119927--7119932.cif.'
_cod_database_code 7119930
_shelx_space_group_comment
;
The symmetry employed for this shelxl refinement is uniquely defined
by the following loop, which should always be used as a source of
symmetry information in preference to the above space-group names.
They are only intended as comments.
;
_shelx_estimated_absorpt_t_min 0.332
_shelx_estimated_absorpt_t_max 0.467

loop_
_space_group_symop_operation_xyz
'x, y, z'
'-x+1/2, -y, z+1/2'
'x+1/2, -y+1/2, -z'
'-x, y+1/2, -z+1/2'

loop_
_atom_site_label
_atom_site_type_symbol
_atom_site_fract_x
_atom_site_fract_y
_atom_site_fract_z
_atom_site_U_iso_or_equiv
_atom_site_adp_type
_atom_site_occupancy
_atom_site_site_symmetry_order
_atom_site_calc_flag
_atom_site_refinement_flags_posn
_atom_site_refinement_flags_adp
I1 I 0.14444(3) 0.96083(2) 0.05983(2) 0.03302(10) Uani 1 1 d . .
F1A F 0.6659(3) 0.98324(16) 0.36978(17) 0.0316(7) Uani 1 1 d . .
F2A F 0.5544(3) 0.9244(2) 0.45816(19) 0.0404(8) Uani 1 1 d . .
F3A F 0.7462(4) 0.9920(2) 0.47828(19) 0.0418(8) Uani 1 1 d . .
O1 O 0.0357(3) 0.8403(2) 0.19825(19) 0.0256(8) Uani 1 1 d . .
O1A O 0.5361(3) 0.8426(2) 0.30215(19) 0.0232(7) Uani 1 1 d . .
N1 N 0.2331(4) 0.8504(3) 0.2669(2) 0.0191(9) Uani 1 1 d . .
H1 H 0.304(5) 0.854(3) 0.269(3) 0.005(13) Uiso 1 1 d . .
N1A N 0.7326(4) 0.8525(2) 0.2317(2) 0.0174(8) Uani 1 1 d . .
H1A H 0.817(5) 0.851(3) 0.231(2) 0.006(12) Uiso 1 1 d . .
C1 C 0.1641(5) 0.8349(3) 0.2049(3) 0.0201(10) Uani 1 1 d . .
C2 C 0.2553(5) 0.8079(3) 0.1419(3) 0.0178(9) Uani 1 1 d . .
C3 C 0.3366(5) 0.7361(3) 0.1476(3) 0.0225(10) Uani 1 1 d . .
H3 H 0.3352 0.7051 0.1916 0.027 Uiso 1 1 calc R U
C4 C 0.4190(5) 0.7094(3) 0.0898(3) 0.0283(12) Uani 1 1 d . .
H4 H 0.4701 0.6591 0.0938 0.034 Uiso 1 1 calc R U
C5 C 0.4276(6) 0.7552(3) 0.0266(3) 0.0304(12) Uani 1 1 d . .
H5 H 0.4867 0.7375 -0.0122 0.037 Uiso 1 1 calc R U
C6 C 0.3497(6) 0.8271(3) 0.0200(3) 0.0285(10) Uani 1 1 d . .
H6 H 0.3562 0.8593 -0.0231 0.034 Uiso 1 1 calc R U
C7 C 0.2615(5) 0.8522(3) 0.0767(3) 0.0225(11) Uani 1 1 d . .
C8 C 0.1612(5) 0.8827(3) 0.3315(2) 0.0192(9) Uani 1 1 d . .
H8 H 0.0645 0.8583 0.3327 0.023 Uiso 1 1 calc R U
C9 C 0.1459(5) 0.9764(2) 0.3278(2) 0.0191(9) Uani 1 1 d . .
C10 C 0.0122(5) 1.0120(3) 0.3347(3) 0.0241(11) Uani 1 1 d . .
H10 H -0.0678 0.9772 0.3400 0.029 Uiso 1 1 calc R U
C11 C -0.0053(5) 1.0967(3) 0.3341(3) 0.0277(12) Uani 1 1 d . .
H11 H -0.0969 1.1198 0.3389 0.033 Uiso 1 1 calc R U
C12 C 0.1103(5) 1.1479(3) 0.3265(3) 0.0279(12) Uani 1 1 d . .
H12 H 0.0988 1.2063 0.3267 0.033 Uiso 1 1 calc R U
C13 C 0.2434(5) 1.1136(3) 0.3187(3) 0.0276(12) Uani 1 1 d . .
H13 H 0.3229 1.1486 0.3126 0.033 Uiso 1 1 calc R U
C14 C 0.2607(5) 1.0281(3) 0.3197(3) 0.0263(11) Uani 1 1 d . .
H14 H 0.3523 1.0051 0.3149 0.032 Uiso 1 1 calc R U
C15 C 0.2382(5) 0.8548(3) 0.4002(3) 0.0241(10) Uani 1 1 d . .
H15A H 0.2344 0.7944 0.4038 0.036 Uiso 1 1 calc R U
H15B H 0.1931 0.8793 0.4430 0.036 Uiso 1 1 calc R U
H15C H 0.3367 0.8727 0.3978 0.036 Uiso 1 1 calc R U
C1A C 0.6658(5) 0.8383(3) 0.2944(2) 0.0171(9) Uani 1 1 d . .
C2A C 0.7589(5) 0.8139(3) 0.3574(3) 0.0192(10) Uani 1 1 d . .
C3A C 0.8368(5) 0.7412(3) 0.3541(3) 0.0210(10) Uani 1 1 d . .
H3A H 0.8330 0.7082 0.3113 0.025 Uiso 1 1 calc R U
C4A C 0.9194(5) 0.7163(3) 0.4117(3) 0.0277(12) Uani 1 1 d . .
H4A H 0.9705 0.6659 0.4083 0.033 Uiso 1 1 calc R U
C5A C 0.9293(6) 0.7634(3) 0.4743(3) 0.0298(12) Uani 1 1 d . .
H5A H 0.9869 0.7459 0.5138 0.036 Uiso 1 1 calc R U
C6A C 0.8532(6) 0.8370(3) 0.4788(3) 0.0279(10) Uani 1 1 d . .
H6A H 0.8600 0.8703 0.5213 0.033 Uiso 1 1 calc R U
C7A C 0.7674(5) 0.8620(3) 0.4214(2) 0.0198(10) Uani 1 1 d . .
C8A C 0.6574(5) 0.8823(3) 0.1669(2) 0.0178(9) Uani 1 1 d . .
H8A H 0.5615 0.8567 0.1667 0.021 Uiso 1 1 calc R U
C9A C 0.6396(5) 0.9762(2) 0.1686(2) 0.0179(9) Uani 1 1 d . .
C10A C 0.5074(5) 1.0102(3) 0.1592(3) 0.0232(11) Uani 1 1 d . .
H10A H 0.4284 0.9749 0.1527 0.028 Uiso 1 1 calc R U
C11A C 0.4888(6) 1.0953(3) 0.1593(3) 0.0286(12) Uani 1 1 d . .
H11A H 0.3976 1.1181 0.1521 0.034 Uiso 1 1 calc R U
C12A C 0.6031(5) 1.1470(3) 0.1700(3) 0.0260(11) Uani 1 1 d . .
H12A H 0.5905 1.2053 0.1714 0.031 Uiso 1 1 calc R U
C13A C 0.7358(6) 1.1133(3) 0.1786(3) 0.0271(11) Uani 1 1 d . .
H13A H 0.8149 1.1486 0.1845 0.033 Uiso 1 1 calc R U
C14A C 0.7543(5) 1.0287(3) 0.1785(3) 0.0226(10) Uani 1 1 d . .
H14A H 0.8457 1.0061 0.1853 0.027 Uiso 1 1 calc R U
C15A C 0.7351(5) 0.8536(3) 0.0981(3) 0.0215(10) Uani 1 1 d . .
H15D H 0.8304 0.8769 0.0977 0.032 Uiso 1 1 calc R U
H15E H 0.6838 0.8725 0.0549 0.032 Uiso 1 1 calc R U
H15F H 0.7407 0.7931 0.0978 0.032 Uiso 1 1 calc R U
C16A C 0.6846(5) 0.9405(3) 0.4311(3) 0.0285(12) Uani 1 1 d . .

loop_
_atom_site_aniso_label
_atom_site_aniso_U_11
_atom_site_aniso_U_22
_atom_site_aniso_U_33
_atom_site_aniso_U_23
_atom_site_aniso_U_13
_atom_site_aniso_U_12
I1 0.02565(14) 0.03236(15) 0.04104(18) 0.01600(15) -0.00265(16) 0.00374(15)
F1A 0.0302(16) 0.0244(15) 0.0402(18) -0.0062(11) -0.0007(14) 0.0046(12)
F2A 0.0260(15) 0.0454(17) 0.050(2) -0.0169(15) 0.0174(14) -0.0007(13)
F3A 0.0417(19) 0.0391(18) 0.045(2) -0.0235(15) -0.0050(15) -0.0034(15)
O1 0.0155(16) 0.036(2) 0.025(2) 0.0035(15) -0.0008(14) 0.0001(14)
O1A 0.0126(16) 0.0321(19) 0.025(2) -0.0052(15) 0.0019(13) -0.0015(14)
N1 0.009(2) 0.025(2) 0.023(2) 0.0005(17) 0.0007(17) 0.0028(17)
N1A 0.010(2) 0.021(2) 0.022(2) 0.0013(16) 0.0026(16) 0.0001(16)
C1 0.018(2) 0.016(2) 0.026(3) 0.0047(17) -0.001(2) 0.0010(19)
C2 0.014(2) 0.024(2) 0.016(3) 0.0002(18) -0.0007(17) -0.0029(19)
C3 0.019(2) 0.020(2) 0.028(3) 0.0020(18) -0.003(2) -0.004(2)
C4 0.018(2) 0.027(3) 0.039(3) -0.009(2) -0.002(2) 0.003(2)
C5 0.026(3) 0.040(3) 0.025(3) -0.013(2) 0.000(2) -0.004(2)
C6 0.028(2) 0.041(3) 0.017(3) 0.0009(19) -0.001(2) -0.003(3)
C7 0.017(2) 0.025(2) 0.025(3) 0.0024(19) -0.0060(19) -0.0030(19)
C8 0.017(2) 0.021(2) 0.019(2) 0.0025(17) 0.0008(19) 0.000(2)
C9 0.021(2) 0.023(2) 0.013(2) -0.0018(16) -0.003(2) 0.002(2)
C10 0.017(2) 0.026(3) 0.029(3) 0.000(2) 0.003(2) 0.0002(19)
C11 0.027(3) 0.025(3) 0.031(3) 0.000(2) -0.002(2) 0.005(2)
C12 0.042(3) 0.021(2) 0.020(3) 0.0008(19) -0.006(2) 0.001(2)
C13 0.030(3) 0.026(3) 0.027(3) 0.000(2) 0.001(2) -0.012(2)
C14 0.015(2) 0.035(3) 0.029(3) -0.001(2) 0.0020(19) -0.006(2)
C15 0.027(3) 0.025(2) 0.020(3) 0.0019(19) 0.000(2) 0.002(2)
C1A 0.016(2) 0.015(2) 0.020(2) -0.0027(16) 0.0026(19) -0.0012(18)
C2A 0.016(2) 0.021(2) 0.020(3) 0.0010(19) 0.0015(18) -0.0069(19)
C3A 0.020(2) 0.021(2) 0.022(3) 0.0001(17) 0.001(2) -0.003(2)
C4A 0.025(3) 0.026(3) 0.033(3) 0.008(2) 0.004(2) 0.000(2)
C5A 0.024(3) 0.044(3) 0.021(3) 0.012(2) -0.004(2) -0.006(2)
C6A 0.027(2) 0.038(3) 0.018(3) -0.0022(19) 0.001(2) -0.009(3)
C7A 0.014(2) 0.027(2) 0.018(3) -0.0023(18) 0.0045(17) -0.0044(19)
C8A 0.013(2) 0.018(2) 0.023(2) 0.0003(17) 0.0003(19) -0.0009(19)
C9A 0.021(2) 0.018(2) 0.014(2) 0.0005(16) 0.0026(19) 0.003(2)
C10A 0.020(2) 0.021(2) 0.029(3) -0.001(2) -0.001(2) -0.0011(19)
C11A 0.029(3) 0.029(3) 0.028(3) 0.001(2) 0.002(2) 0.008(2)
C12A 0.042(3) 0.016(2) 0.020(3) -0.0015(19) 0.004(2) -0.001(2)
C13A 0.034(3) 0.025(3) 0.022(3) -0.003(2) 0.004(2) -0.008(2)
C14A 0.019(2) 0.029(3) 0.019(3) 0.000(2) -0.0004(19) 0.002(2)
C15A 0.022(2) 0.025(2) 0.017(3) -0.0015(19) 0.0013(19) 0.001(2)
C16A 0.023(2) 0.037(3) 0.025(3) -0.011(2) 0.003(2) -0.0055(19)

loop_
_atom_type_symbol
_atom_type_description
_atom_type_scat_dispersion_real
_atom_type_scat_dispersion_imag
_atom_type_scat_source
C C 0.0181 0.0091 'International Tables Vol C Tables 4.2.6.8 and 6.1.1.4'
H H 0.0000 0.0000 'International Tables Vol C Tables 4.2.6.8 and 6.1.1.4'
N N 0.0311 0.0180 'International Tables Vol C Tables 4.2.6.8 and 6.1.1.4'
O O 0.0492 0.0322 'International Tables Vol C Tables 4.2.6.8 and 6.1.1.4'
F F 0.0727 0.0534 'International Tables Vol C Tables 4.2.6.8 and 6.1.1.4'
I I -0.3257 6.8362 'International Tables Vol C Tables 4.2.6.8 and 6.1.1.4'

loop_
_geom_angle_atom_site_label_1
_geom_angle_atom_site_label_2
_geom_angle_atom_site_label_3
_geom_angle
C1 N1 C8 121.8(4)
C1 N1 H1 123(4)
C8 N1 H1 113(4)
C1A N1A C8A 121.6(4)
C1A N1A H1A 118(3)
C8A N1A H1A 119(3)
O1 C1 N1 123.9(5)
O1 C1 C2 120.9(4)
N1 C1 C2 115.1(4)
C7 C2 C3 117.8(4)
C7 C2 C1 122.2(4)
C3 C2 C1 120.0(4)
C4 C3 C2 120.9(5)
C4 C3 H3 119.6
C2 C3 H3 119.6
C5 C4 C3 120.6(5)
C5 C4 H4 119.7
C3 C4 H4 119.7
C4 C5 C6 119.6(5)
C4 C5 H5 120.2
C6 C5 H5 120.2
C5 C6 C7 120.0(5)
C5 C6 H6 120.0
C7 C6 H6 120.0
C2 C7 C6 121.0(4)
C2 C7 I1 122.2(4)
C6 C7 I1 116.8(4)
N1 C8 C9 111.3(4)
N1 C8 C15 109.8(4)
C9 C8 C15 112.2(4)
N1 C8 H8 107.8
C9 C8 H8 107.8
C15 C8 H8 107.8
C14 C9 C10 118.4(4)
C14 C9 C8 122.1(4)
C10 C9 C8 119.4(4)
C11 C10 C9 121.2(5)
C11 C10 H10 119.4
C9 C10 H10 119.4
C10 C11 C12 120.0(5)
C10 C11 H11 120.0
C12 C11 H11 120.0
C11 C12 C13 119.6(4)
C11 C12 H12 120.2
C13 C12 H12 120.2
C12 C13 C14 120.2(5)
C12 C13 H13 119.9
C14 C13 H13 119.9
C9 C14 C13 120.6(5)
C9 C14 H14 119.7
C13 C14 H14 119.7
C8 C15 H15A 109.5
C8 C15 H15B 109.5
H15A C15 H15B 109.5
C8 C15 H15C 109.5
H15A C15 H15C 109.5
H15B C15 H15C 109.5
O1A C1A N1A 124.1(4)
O1A C1A C2A 120.5(4)
N1A C1A C2A 115.3(4)
C3A C2A C7A 118.2(4)
C3A C2A C1A 119.9(4)
C7A C2A C1A 121.8(4)
C4A C3A C2A 121.1(4)
C4A C3A H3A 119.5
C2A C3A H3A 119.5
C3A C4A C5A 121.1(5)
C3A C4A H4A 119.5
C5A C4A H4A 119.5
C4A C5A C6A 119.0(5)
C4A C5A H5A 120.5
C6A C5A H5A 120.5
C7A C6A C5A 120.4(4)
C7A C6A H6A 119.8
C5A C6A H6A 119.8
C6A C7A C2A 120.2(4)
C6A C7A C16A 117.5(4)
C2A C7A C16A 122.3(4)
N1A C8A C9A 111.4(4)
N1A C8A C15A 109.5(4)
C9A C8A C15A 111.7(4)
N1A C8A H8A 108.0
C9A C8A H8A 108.0
C15A C8A H8A 108.0
C10A C9A C14A 119.0(4)
C10A C9A C8A 119.6(4)
C14A C9A C8A 121.5(4)
C9A C10A C11A 120.7(5)
C9A C10A H10A 119.7
C11A C10A H10A 119.7
C12A C11A C10A 119.9(5)
C12A C11A H11A 120.0
C10A C11A H11A 120.0
C13A C12A C11A 119.5(4)
C13A C12A H12A 120.2
C11A C12A H12A 120.2
C14A C13A C12A 120.5(5)
C14A C13A H13A 119.8
C12A C13A H13A 119.8
C13A C14A C9A 120.4(5)
C13A C14A H14A 119.8
C9A C14A H14A 119.8
C8A C15A H15D 109.5
C8A C15A H15E 109.5
H15D C15A H15E 109.5
C8A C15A H15F 109.5
H15D C15A H15F 109.5
H15E C15A H15F 109.5
F1A C16A F3A 106.3(4)
F1A C16A F2A 106.7(4)
F3A C16A F2A 106.3(4)
F1A C16A C7A 114.1(4)
F3A C16A C7A 112.0(4)
F2A C16A C7A 111.0(4)

loop_
_geom_bond_atom_site_label_1
_geom_bond_atom_site_label_2
_geom_bond_distance
I1 C7 2.102(5)
F1A C16A 1.333(6)
F2A C16A 1.357(6)
F3A C16A 1.336(6)
O1 C1 1.228(6)
O1A C1A 1.241(6)
N1 C1 1.337(6)
N1 C8 1.463(6)
N1 H1 0.68(5)
N1A C1A 1.334(6)
N1A C8A 1.467(6)
N1A H1A 0.80(5)
C1 C2 1.509(6)
C2 C7 1.395(7)
C2 C3 1.398(6)
C3 C4 1.387(7)
C3 H3 0.9500
C4 C5 1.379(8)
C4 H4 0.9500
C5 C6 1.382(8)
C5 H5 0.9500
C6 C7 1.396(7)
C6 H6 0.9500
C8 C9 1.523(6)
C8 C15 1.525(6)
C8 H8 1.0000
C9 C14 1.382(7)
C9 C10 1.399(7)
C10 C11 1.380(7)
C10 H10 0.9500
C11 C12 1.383(7)
C11 H11 0.9500
C12 C13 1.387(8)
C12 H12 0.9500
C13 C14 1.393(8)
C13 H13 0.9500
C14 H14 0.9500
C15 H15A 0.9800
C15 H15B 0.9800
C15 H15C 0.9800
C1A C2A 1.508(6)
C2A C3A 1.391(6)
C2A C7A 1.410(6)
C3A C4A 1.377(7)
C3A H3A 0.9500
C4A C5A 1.382(8)
C4A H4A 0.9500
C5A C6A 1.395(7)
C5A H5A 0.9500
C6A C7A 1.391(7)
C6A H6A 0.9500
C7A C16A 1.503(7)
C8A C9A 1.528(5)
C8A C15A 1.534(6)
C8A H8A 1.0000
C9A C10A 1.381(7)
C9A C14A 1.392(7)
C10A C11A 1.388(7)
C10A H10A 0.9500
C11A C12A 1.384(7)
C11A H11A 0.9500
C12A C13A 1.382(7)
C12A H12A 0.9500
C13A C14A 1.380(7)
C13A H13A 0.9500
C14A H14A 0.9500
C15A H15D 0.9800
C15A H15E 0.9800
C15A H15F 0.9800

loop_
_geom_hbond_atom_site_label_D
_geom_hbond_atom_site_label_H
_geom_hbond_atom_site_label_A
_geom_hbond_distance_DH
_geom_hbond_distance_HA
_geom_hbond_distance_DA
_geom_hbond_angle_DHA
_geom_hbond_site_symmetry_A
N1 H1 O1A 0.68(5) 2.29(5) 2.951(5) 165(5) .
N1A H1A O1 0.80(5) 2.17(5) 2.949(5) 164(4) 1_655

loop_
_geom_torsion_atom_site_label_1
_geom_torsion_atom_site_label_2
_geom_torsion_atom_site_label_3
_geom_torsion_atom_site_label_4
_geom_torsion
C8 N1 C1 O1 -5.5(7)
C8 N1 C1 C2 175.6(4)
O1 C1 C2 C7 60.9(6)
N1 C1 C2 C7 -120.2(5)
O1 C1 C2 C3 -118.7(5)
N1 C1 C2 C3 60.1(6)
C7 C2 C3 C4 -0.9(7)
C1 C2 C3 C4 178.8(4)
C2 C3 C4 C5 3.0(7)
C3 C4 C5 C6 -2.0(8)
C4 C5 C6 C7 -0.9(8)
C3 C2 C7 C6 -2.1(7)
C1 C2 C7 C6 178.3(4)
C3 C2 C7 I1 179.6(3)
C1 C2 C7 I1 -0.1(6)
C5 C6 C7 C2 3.0(7)
C5 C6 C7 I1 -178.6(4)
C1 N1 C8 C9 -83.5(5)
C1 N1 C8 C15 151.7(4)
N1 C8 C9 C14 -56.9(6)
C15 C8 C9 C14 66.6(6)
N1 C8 C9 C10 125.0(5)
C15 C8 C9 C10 -111.5(5)
C14 C9 C10 C11 -0.4(8)
C8 C9 C10 C11 177.8(5)
C9 C10 C11 C12 0.0(9)
C10 C11 C12 C13 0.7(8)
C11 C12 C13 C14 -1.1(8)
C10 C9 C14 C13 0.0(7)
C8 C9 C14 C13 -178.1(5)
C12 C13 C14 C9 0.7(8)
C8A N1A C1A O1A 5.8(7)
C8A N1A C1A C2A -175.7(4)
O1A C1A C2A C3A 116.0(5)
N1A C1A C2A C3A -62.6(6)
O1A C1A C2A C7A -62.5(6)
N1A C1A C2A C7A 118.9(5)
C7A C2A C3A C4A 0.4(7)
C1A C2A C3A C4A -178.1(4)
C2A C3A C4A C5A -1.0(7)
C3A C4A C5A C6A 0.4(8)
C4A C5A C6A C7A 0.8(8)
C5A C6A C7A C2A -1.4(7)
C5A C6A C7A C16A 177.9(5)
C3A C2A C7A C6A 0.7(7)
C1A C2A C7A C6A 179.3(4)
C3A C2A C7A C16A -178.5(4)
C1A C2A C7A C16A 0.0(7)
C1A N1A C8A C9A 83.5(5)
C1A N1A C8A C15A -152.5(4)
N1A C8A C9A C10A -127.5(4)
C15A C8A C9A C10A 109.7(5)
N1A C8A C9A C14A 53.1(5)
C15A C8A C9A C14A -69.6(5)
C14A C9A C10A C11A 0.4(7)
C8A C9A C10A C11A -179.0(5)
C9A C10A C11A C12A -1.0(8)
C10A C11A C12A C13A 1.7(8)
C11A C12A C13A C14A -1.8(8)
C12A C13A C14A C9A 1.2(8)
C10A C9A C14A C13A -0.4(7)
C8A C9A C14A C13A 178.9(4)
C6A C7A C16A F1A 147.0(4)
C2A C7A C16A F1A -33.7(6)
C6A C7A C16A F3A 26.2(6)
C2A C7A C16A F3A -154.6(4)
C6A C7A C16A F2A -92.5(5)
C2A C7A C16A F2A 86.8(6)
